data_7063677
loop_
_publ_author_name
'V\'azquez, M. C.'
'Avila, Y.'
'S\'anchez, L.'
'Ortiz, A.'
'Piedra, O.'
'Gonz\'alez, M.'
'\'Avila, M.'
'Reguera, E.'

_publ_section_title
;
 Spin crossover in the Fe(3PyMe)2[M(CN)4] series with M = Ni, Pd, Pt, and
 3PyMe = 3-pyridinemethanol. The role of the intermolecular OH&#x22EF;OH
 interaction
;
_journal_issue 12
_journal_name_full 'New Journal of Chemistry'
_journal_page_first 4943
_journal_page_last 4949
_journal_paper_doi 10.1039/D5NJ00335K
_journal_volume 49
_journal_year 2025
_chemical_formula_moiety 'C16 H14 Fe N6 O2 Pt'
_chemical_formula_sum 'C16 H14 Fe N6 O2 Pt'
_chemical_formula_weight 573.26
_space_group_IT_number 4
_space_group_name_Hall 'P 2yb'
_space_group_name_H-M_alt 'P 1 21 1'
_symmetry_cell_setting monoclinic
_symmetry_space_group_name_Hall 'P 2yb'
_symmetry_space_group_name_H-M 'P 1 21 1'
_audit_update_record
;
2022-05-17 deposited with the CCDC.	2025-02-20 downloaded from the CCDC.
;
_cell_angle_alpha 90.0000
_cell_angle_beta 99.433(5)
_cell_angle_gamma 90.0000
_cell_formula_units_Z 2
_cell_length_a 7.6869(4)
_cell_length_b 7.2881(1)
_cell_length_c 16.2866(3)
_cell_measurement_temperature 296(1)
_cell_volume 900.08(5)
_computing_molecular_graphics 'DIAMOND (Branderbug, 2022)'
_computing_structure_refinement 'FULLPROF (Rodriguez-Carvajal, 2022)'
_computing_structure_solution 'SHELXS-97 (Sheldrick 2008)'
_diffrn_ambient_temperature 296(1)
_diffrn_detector_type 'Bruker Lynxeye'
_diffrn_measurement_device_type 'Bruker D8 Advanced Eco'
_diffrn_radiation_type 'Cu K\a'
_diffrn_radiation_wavelength 1.5418
_exptl_crystal_density_diffrn 2.115
_exptl_crystal_F_000 544.0
_pd_meas_2theta_range_inc 0.020443
_pd_meas_2theta_range_max 60.01189
_pd_meas_2theta_range_min 8.12670
_pd_meas_number_of_points 2540
_pd_proc_ls_prof_R_factor 4.1881
_pd_proc_ls_prof_wR_expected 2.7809
_pd_proc_ls_prof_wR_factor 4.7915
_refine_ls_goodness_of_fit_all 1.723
_refine_ls_number_parameters 1
_refine_ls_number_reflns 721
_refine_ls_number_restraints 8
_refine_ls_R_I_factor 2.7923
_refine_ls_shift/su_max 0.002
_cod_data_source_file d5nj00335k2.cif
_cod_data_source_block Fe3PyM-TCNPt
_cod_depositor_comments
;
The following automatic conversions were performed:

data item '_symmetry_cell_setting' value 'Monoclinic' was changed to
'monoclinic' in accordance with the
/home/data/users/saulius/crontab/automatic-downloads/rss-feeds/RSC/lib/dictionaries/cif_core.dic
dictionary named 'cif_core.dic' version 2.4.2 last updated on
2011-04-26.

Automatic conversion script
Id: cif_fix_values 8170 2020-07-09 18:12:32Z antanas 

 Adding full bibliography for 7063676--7063678.cif.
;
_cod_original_cell_volume 900.09(5)
_cod_original_sg_symbol_H-M 'P 21'
_cod_database_code 7063677

loop_
_symmetry_equiv_pos_as_xyz
x,y,z
-x,y+1/2,-z

loop_
_atom_site_label
_atom_site_fract_x
_atom_site_fract_y
_atom_site_fract_z
_atom_site_U_iso_or_equiv
_atom_site_occupancy
_atom_site_adp_type
_atom_site_type_symbol
Fe 0.5165(4) 0.5296(4) 0.2634(5) 0.036(5) 1.00000 Uiso Fe
Pt 0.0018(4) 0.0028(4) 0.2534(1) 0.041(5) 1.00000 Uiso Pt
C1 0.1781(1) 0.1998(4) 0.2442(4) 0.043(4) 1.00000 Uiso C
N1 0.2855(4) 0.3000(5) 0.2332(4) 0.044(6) 1.00000 Uiso N
C2 0.1969(3) -0.1763(2) 0.2502(5) 0.043(4) 1.00000 Uiso C
N2 0.3222(4) -0.2604(2) 0.2508(5) 0.044(6) 1.00000 Uiso N
C3 -0.2026(3) -0.1673(2) 0.2467(4) 0.043(4) 1.00000 Uiso C
N3 -0.3168(4) -0.2593(2) 0.2571(2) 0.044(6) 1.00000 Uiso N
C4 -0.1833(2) 0.1874(6) 0.2660(4) 0.043(4) 1.00000 Uiso C
N4 -0.2503(2) 0.3238(5) 0.2747(1) 0.044(6) 1.00000 Uiso N
N5 0.5092(5) 0.5036(2) 0.4018(4) 0.045(4) 1.00000 Uiso N
C5 0.3500(5) 0.5242(4) 0.4301(6) 0.046(4) 1.00000 Uiso C
H5 0.2465 0.5418 0.3926 0.046 1.00000 Uiso H
C6 0.3461(1) 0.5185(5) 0.5146(4) 0.046(1) 1.00000 Uiso C
C7 0.5011(3) 0.4922(4) 0.5700(4) 0.046(4) 1.00000 Uiso C
H7 0.4983 0.4884 0.6268 0.046 1.00000 Uiso H
C8 0.6603(2) 0.4716(5) 0.5416(4) 0.046(4) 1.00000 Uiso C
H8 0.7638 0.4541 0.5792 0.046 1.00000 Uiso H
C9 0.6644(1) 0.4773(6) 0.4571(5) 0.046(4) 1.00000 Uiso C
H9 0.7707 0.4636 0.4374 0.046 1.00000 Uiso H
C10 0.1735(5) 0.5408(3) 0.5462(5) 0.048(4) 1.00000 Uiso C
H10A 0.1753 0.4687 0.5964 0.048 1.00000 Uiso H
H10B 0.1567 0.6685 0.5598 0.048 1.00000 Uiso H
O1 0.0328(2) 0.4816(4) 0.4844(5) 0.050(1) 1.00000 Uiso O
H1 0.0469 0.3732 0.4735 0.050 1.00000 Uiso H
N6 0.4961(6) 0.5372(4) 0.1313(4) 0.045(4) 1.00000 Uiso N
C11 0.6374(2) 0.5350(2) 0.0885(5) 0.046(4) 1.00000 Uiso C
H11 0.7496 0.5663 0.1153 0.046 1.00000 Uiso H
C12 0.6101(5) 0.4857(5) 0.0054(2) 0.046(1) 1.00000 Uiso C
C13 0.4424(2) 0.4394(5) -0.0338(4) 0.046(4) 1.00000 Uiso C
H13 0.4242 0.4063 -0.0898 0.046 1.00000 Uiso H
C14 0.3012(4) 0.4417(4) 0.0090(5) 0.046(4) 1.00000 Uiso C
H14 0.1890 0.4103 -0.0178 0.046 1.00000 Uiso H
C15 0.3282(2) 0.4911(5) 0.0922(4) 0.046(4) 1.00000 Uiso C
H15 0.2341 0.4932 0.1215 0.046 1.00000 Uiso H
C16 0.7627(6) 0.4824(6) -0.0424(2) 0.048(4) 1.00000 Uiso C
H16A 0.8132 0.3602 -0.0405 0.048 1.00000 Uiso H
H16B 0.7215 0.5138 -0.1002 0.048 1.00000 Uiso H
O2 0.8927(1) 0.6105(3) -0.0066(3) 0.050(1) 1.00000 Uiso O
H2 0.9569 0.6440 0.0359 0.050 1.00000 Uiso H

loop_
_atom_type_symbol
_atom_type_scat_Cromer_Mann_a1
_atom_type_scat_Cromer_Mann_b1
_atom_type_scat_Cromer_Mann_a2
_atom_type_scat_Cromer_Mann_b2
_atom_type_scat_Cromer_Mann_a3
_atom_type_scat_Cromer_Mann_b3
_atom_type_scat_Cromer_Mann_a4
_atom_type_scat_Cromer_Mann_b4
_atom_type_scat_Cromer_Mann_c
_atom_type_scat_dispersion_real
_atom_type_scat_dispersion_imag
_atom_type_scat_source
fe 11.76950 4.76110 7.35730 0.30720 3.52220 15.35350 2.30450 76.88050 1.03690 -1.13360 3.19740 International_Tables_for_Crystallography_Vol.C(1991)_Tables_6.1.1.4_and_6.1.1.5
pt 27.00590 1.51293 17.76390 8.81174 15.71310 0.42459 5.78370 38.61030 11.68830 -4.59320 6.92640 International_Tables_for_Crystallography_Vol.C(1991)_Tables_6.1.1.4_and_6.1.1.5
c 2.31000 20.84390 1.02000 10.20750 1.58860 0.56870 0.86500 51.65120 0.21560 0.01810 0.00900 International_Tables_for_Crystallography_Vol.C(1991)_Tables_6.1.1.4_and_6.1.1.5
n 12.21260 0.00570 3.13220 9.89330 2.01250 28.99750 1.16630 0.58260 -11.52900 0.03110 0.01800 International_Tables_for_Crystallography_Vol.C(1991)_Tables_6.1.1.4_and_6.1.1.5
h 0.49300 10.51090 0.32291 26.12570 0.14019 3.14236 0.04081 57.79970 0.00304 0.00000 0.00000 International_Tables_for_Crystallography_Vol.C(1991)_Tables_6.1.1.4_and_6.1.1.5
o 3.04850 13.27710 2.28680 5.70110 1.54630 0.32390 0.86700 32.90890 0.25080 0.04920 0.03200 International_Tables_for_Crystallography_Vol.C(1991)_Tables_6.1.1.4_and_6.1.1.5

loop_
_geom_angle_atom_site_label_1
_geom_angle_atom_site_label_2
_geom_angle_atom_site_label_3
_geom_angle
_geom_angle_site_symmetry_1
_geom_angle_site_symmetry_2
_geom_angle_site_symmetry_3
Pt C1 N1 172.7(4) . . .
Pt C2 N2 171.4(3) . . .
Pt C3 N3 168.3(5) . . .
Pt C4 N4 161.2(3) . . .
Fe N1 C1 159.2(6) . . .
Fe N2 C2 165.3(3) . 1_565 1_565
Fe N3 C3 165.6(3) . 1_665 1_665
Fe N4 C4 155.9(3) . 1_655 1_655

loop_
_geom_bond_atom_site_label_1
_geom_bond_atom_site_label_2
_geom_bond_distance
_geom_bond_site_symmetry_1
_geom_bond_site_symmetry_2
Pt C1 1.997(4) . .
Pt C2 1.995(4) . .
Pt C3 1.990(4) . .
Pt C4 1.993(4) . .
C1 N1 1.138(4) . .
C2 N2 1.140(4) . .
C3 N3 1.139(4) . .
C4 N4 1.139(5) . .
Fe N1 2.431(5) . .
Fe N2 2.125(4) . 1_565
Fe N3 2.016(4) . 1_665
Fe N4 2.321(4) . 1_655
Fe N5 2.272(10) . .
Fe N6 2.132(10) . .
